data_4020270
loop_
_publ_author_name
'Marina A. Petrukhina'
'Kristian W. Andreini'
'James Mack'
'Lawrence T. Scott'

_journal_name_full 'Journal of Organic Chemistry'
_journal_page_first 5713
_journal_page_last 5716
_journal_paper_doi 10.1021/jo050233e
_journal_volume 70
_journal_year 2005
_chemical_formula_moiety 'C20 H10'
_chemical_formula_sum 'C20 H10'
_chemical_formula_weight 250.28
_chemical_name_common corannulene
_space_group_IT_number 14
_symmetry_cell_setting monoclinic
_symmetry_space_group_name_Hall '-P 2ybc'
_symmetry_space_group_name_H-M 'P 1 21/c 1'
_cell_angle_alpha 90.00
_cell_angle_beta 102.0680(10)
_cell_angle_gamma 90.00
_cell_formula_units_Z 8
_cell_length_a 13.1278(7)
_cell_length_b 11.6129(6)
_cell_length_c 16.2338(9)
_cell_measurement_temperature 90(2)
_cell_volume 2420.2(2)
_diffrn_ambient_temperature 90(2)
_exptl_crystal_density_diffrn 1.374
_cod_original_sg_symbol_H-M 'P 21/c'
_cod_database_code 4020270

loop_
_symmetry_equiv_pos_as_xyz
'x, y, z'
'-x, y+1/2, -z+1/2'
'-x, -y, -z'
'x, -y-1/2, z-1/2'

loop_
_atom_site_label
_atom_site_type_symbol
_atom_site_fract_x
_atom_site_fract_y
_atom_site_fract_z
_atom_site_U_iso_or_equiv
_atom_site_adp_type
_atom_site_occupancy
_atom_site_symmetry_multiplicity
_atom_site_calc_flag
_atom_site_refinement_flags
_atom_site_disorder_assembly
_atom_site_disorder_group
C1 C 0.14490(9) 0.43094(10) 0.04342(8) 0.0259(3) Uani 1 1 d . . .
H1 H 0.0943(11) 0.3738(13) 0.0508(9) 0.031(4) Uiso 1 1 d . . .
C2 C 0.12543(9) 0.49646(10) -0.02920(8) 0.0258(3) Uani 1 1 d . . .
H2 H 0.0590(11) 0.4833(12) -0.0711(9) 0.028(3) Uiso 1 1 d . . .
C2A C 0.19307(9) 0.59008(10) -0.04240(7) 0.0229(2) Uani 1 1 d . . .
C2B C 0.28514(9) 0.59602(10) 0.01676(7) 0.0207(2) Uani 1 1 d . . .
C3 C 0.17186(9) 0.68908(11) -0.09718(7) 0.0255(3) Uani 1 1 d . . .
H3 H 0.1085(12) 0.6903(13) -0.1440(9) 0.033(4) Uiso 1 1 d . . .
C4 C 0.23151(9) 0.78811(11) -0.08296(7) 0.0254(3) Uani 1 1 d . . .
H4 H 0.2110(11) 0.8571(13) -0.1190(9) 0.028(3) Uiso 1 1 d . . .
C4A C 0.31800(9) 0.79889(10) -0.01170(7) 0.0227(2) Uani 1 1 d . . .
C4B C 0.34488(8) 0.69784(10) 0.03221(7) 0.0204(2) Uani 1 1 d . . .
C5 C 0.36565(9) 0.90071(10) 0.03116(8) 0.0268(3) Uani 1 1 d . . .
H5 H 0.3530(11) 0.9752(13) 0.0017(9) 0.030(4) Uiso 1 1 d . . .
C6 C 0.41902(9) 0.89800(11) 0.11426(8) 0.0276(3) Uani 1 1 d . . .
H6 H 0.4437(11) 0.9716(13) 0.1427(9) 0.031(4) Uiso 1 1 d . . .
C6A C 0.43219(8) 0.79294(10) 0.16324(8) 0.0244(3) Uani 1 1 d . . .
C6B C 0.40058(8) 0.69521(10) 0.11688(7) 0.0206(2) Uani 1 1 d . . .
C7 C 0.45328(9) 0.77601(11) 0.25355(8) 0.0275(3) Uani 1 1 d . . .
H7 H 0.4825(11) 0.8421(12) 0.2973(8) 0.027(3) Uiso 1 1 d . . .
C8 C 0.42860(9) 0.67389(11) 0.28908(8) 0.0269(3) Uani 1 1 d . . .
H8 H 0.4375(11) 0.6701(12) 0.3501(9) 0.027(3) Uiso 1 1 d . . .
C8A C 0.38126(8) 0.57791(10) 0.23852(7) 0.0233(2) Uani 1 1 d . . .
C8B C 0.37609(8) 0.59057(10) 0.15327(7) 0.0208(2) Uani 1 1 d . . .
C9 C 0.32111(9) 0.48177(10) 0.25971(8) 0.0257(3) Uani 1 1 d . . .
H9 H 0.3267(11) 0.4624(12) 0.3204(9) 0.029(4) Uiso 1 1 d . . .
C10 C 0.25144(9) 0.42220(10) 0.19907(8) 0.0261(3) Uani 1 1 d . . .
H10 H 0.2084(11) 0.3611(13) 0.2177(9) 0.032(4) Uiso 1 1 d . . .
C10A C 0.23406(9) 0.45182(9) 0.11073(7) 0.0230(2) Uani 1 1 d . . .
C10B C 0.30488(8) 0.52936(9) 0.09130(7) 0.0208(2) Uani 1 1 d . . .
C11 C 0.72579(9) 0.52872(10) 0.20368(7) 0.0251(3) Uani 1 1 d . . .
H11 H 0.7083(10) 0.4522(12) 0.2328(8) 0.023(3) Uiso 1 1 d . . .
C12 C 0.64871(9) 0.57706(11) 0.14222(8) 0.0261(3) Uani 1 1 d . . .
H12 H 0.5787(12) 0.5355(13) 0.1242(9) 0.034(4) Uiso 1 1 d . . .
C12A C 0.66746(9) 0.67806(10) 0.09528(7) 0.0231(2) Uani 1 1 d . . .
C12B C 0.76095(8) 0.73225(10) 0.12614(7) 0.0201(2) Uani 1 1 d . . .
C13 C 0.61478(9) 0.71665(11) 0.01253(8) 0.0260(3) Uani 1 1 d . . .
H13 H 0.5457(12) 0.6836(13) -0.0135(9) 0.036(4) Uiso 1 1 d . . .
C14 C 0.66254(9) 0.78878(10) -0.03561(8) 0.0253(3) Uani 1 1 d . . .
H14 H 0.6275(11) 0.8056(12) -0.0938(9) 0.030(4) Uiso 1 1 d . . .
C14A C 0.76734(9) 0.83075(9) -0.00625(7) 0.0222(2) Uani 1 1 d . . .
C14B C 0.80946(9) 0.80703(9) 0.07717(7) 0.0198(2) Uani 1 1 d . . .
C15 C 0.84124(10) 0.87192(10) -0.05404(7) 0.0242(2) Uani 1 1 d . . .
H15 H 0.8168(10) 0.8969(12) -0.1130(9) 0.026(3) Uiso 1 1 d . . .
C16 C 0.94747(9) 0.86919(10) -0.02219(7) 0.0233(2) Uani 1 1 d . . .
H16 H 0.9952(11) 0.8914(12) -0.0599(8) 0.024(3) Uiso 1 1 d . . .
C16A C 0.99070(9) 0.82542(9) 0.06116(7) 0.0204(2) Uani 1 1 d . . .
C16B C 0.91819(8) 0.80402(9) 0.10971(7) 0.0188(2) Uani 1 1 d . . .
C17 C 1.09369(9) 0.78039(10) 0.09558(7) 0.0220(2) Uani 1 1 d . . .
H17 H 1.1524(12) 0.7973(12) 0.0691(9) 0.030(4) Uiso 1 1 d . . .
C18 C 1.11222(9) 0.70618(10) 0.16372(7) 0.0218(2) Uani 1 1 d . . .
H18 H 1.1836(11) 0.6744(12) 0.1822(9) 0.028(3) Uiso 1 1 d . . .
C18A C 1.02979(8) 0.66879(10) 0.20437(6) 0.0202(2) Uani 1 1 d . . .
C18B C 0.93706(8) 0.72770(9) 0.17935(6) 0.0187(2) Uani 1 1 d . . .
C19 C 1.02206(9) 0.56580(10) 0.25276(7) 0.0224(2) Uani 1 1 d . . .
H19 H 1.0850(11) 0.5206(12) 0.2758(9) 0.027(3) Uiso 1 1 d . . .
C20 C 0.92713(9) 0.52214(10) 0.26212(7) 0.0231(2) Uani 1 1 d . . .
H20 H 0.9265(11) 0.4481(13) 0.2909(9) 0.030(4) Uiso 1 1 d . . .
C20A C 0.82968(9) 0.57695(10) 0.22461(7) 0.0214(2) Uani 1 1 d . . .
C20B C 0.83996(8) 0.68320(9) 0.18921(6) 0.0194(2) Uani 1 1 d . . .

loop_
_atom_site_aniso_label
_atom_site_aniso_U_11
_atom_site_aniso_U_22
_atom_site_aniso_U_33
_atom_site_aniso_U_23
_atom_site_aniso_U_13
_atom_site_aniso_U_12
C1 0.0270(6) 0.0182(5) 0.0339(6) -0.0068(5) 0.0100(5) -0.0020(5)
C2 0.0258(6) 0.0244(6) 0.0272(6) -0.0098(5) 0.0052(5) -0.0009(5)
C2A 0.0253(6) 0.0249(6) 0.0194(5) -0.0057(4) 0.0066(4) 0.0018(4)
C2B 0.0225(5) 0.0201(5) 0.0212(5) -0.0020(4) 0.0085(4) 0.0031(4)
C3 0.0262(6) 0.0321(6) 0.0180(5) -0.0025(5) 0.0042(4) 0.0037(5)
C4 0.0270(6) 0.0288(6) 0.0217(6) 0.0049(5) 0.0078(5) 0.0057(5)
C4A 0.0206(5) 0.0255(6) 0.0240(6) 0.0036(4) 0.0093(4) 0.0017(4)
C4B 0.0173(5) 0.0225(5) 0.0230(5) 0.0012(4) 0.0081(4) 0.0027(4)
C5 0.0242(6) 0.0215(6) 0.0360(7) 0.0057(5) 0.0094(5) 0.0010(4)
C6 0.0219(6) 0.0224(6) 0.0383(7) -0.0015(5) 0.0061(5) -0.0024(4)
C6A 0.0151(5) 0.0267(6) 0.0305(6) -0.0003(5) 0.0031(4) 0.0000(4)
C6B 0.0142(5) 0.0231(6) 0.0250(6) 0.0024(4) 0.0055(4) 0.0023(4)
C7 0.0185(5) 0.0321(6) 0.0296(6) -0.0046(5) 0.0001(4) 0.0009(5)
C8 0.0176(5) 0.0389(7) 0.0224(6) 0.0009(5) 0.0000(4) 0.0046(5)
C8A 0.0165(5) 0.0276(6) 0.0252(6) 0.0058(5) 0.0029(4) 0.0065(4)
C8B 0.0156(5) 0.0217(5) 0.0255(6) 0.0029(4) 0.0054(4) 0.0048(4)
C9 0.0243(6) 0.0276(6) 0.0263(6) 0.0093(5) 0.0077(5) 0.0081(5)
C10 0.0257(6) 0.0203(6) 0.0346(7) 0.0076(5) 0.0116(5) 0.0047(4)
C10A 0.0246(6) 0.0160(5) 0.0299(6) -0.0004(4) 0.0091(5) 0.0031(4)
C10B 0.0212(5) 0.0182(5) 0.0244(6) -0.0007(4) 0.0077(4) 0.0044(4)
C11 0.0270(6) 0.0263(6) 0.0253(6) -0.0003(5) 0.0131(5) -0.0003(5)
C12 0.0206(6) 0.0303(6) 0.0301(6) -0.0032(5) 0.0113(5) -0.0009(5)
C12A 0.0186(5) 0.0260(6) 0.0261(6) -0.0029(4) 0.0079(4) 0.0049(4)
C12B 0.0218(5) 0.0204(5) 0.0190(5) -0.0030(4) 0.0067(4) 0.0049(4)
C13 0.0184(5) 0.0286(6) 0.0299(6) -0.0029(5) 0.0023(5) 0.0059(4)
C14 0.0240(6) 0.0259(6) 0.0235(6) -0.0009(5) -0.0005(5) 0.0080(5)
C14A 0.0259(6) 0.0172(5) 0.0224(5) -0.0002(4) 0.0025(4) 0.0056(4)
C14B 0.0222(5) 0.0163(5) 0.0209(5) -0.0033(4) 0.0047(4) 0.0034(4)
C15 0.0336(6) 0.0188(5) 0.0193(5) 0.0021(4) 0.0032(4) 0.0026(5)
C16 0.0317(6) 0.0168(5) 0.0227(5) -0.0007(4) 0.0084(5) -0.0020(4)
C16A 0.0255(6) 0.0149(5) 0.0208(5) -0.0040(4) 0.0048(4) -0.0034(4)
C16B 0.0225(5) 0.0147(5) 0.0184(5) -0.0053(4) 0.0022(4) 0.0004(4)
C17 0.0220(6) 0.0211(5) 0.0236(6) -0.0072(4) 0.0066(4) -0.0033(4)
C18 0.0193(5) 0.0219(6) 0.0227(5) -0.0072(4) 0.0012(4) 0.0001(4)
C18A 0.0220(5) 0.0215(5) 0.0153(5) -0.0053(4) 0.0001(4) 0.0001(4)
C18B 0.0226(5) 0.0186(5) 0.0149(5) -0.0055(4) 0.0036(4) -0.0003(4)
C19 0.0254(6) 0.0241(6) 0.0160(5) -0.0022(4) 0.0004(4) 0.0041(5)
C20 0.0314(6) 0.0228(6) 0.0149(5) 0.0010(4) 0.0043(4) 0.0026(5)
C20A 0.0258(6) 0.0249(6) 0.0151(5) -0.0014(4) 0.0079(4) 0.0017(4)
C20B 0.0222(5) 0.0220(5) 0.0146(5) -0.0043(4) 0.0051(4) 0.0028(4)

loop_
_geom_bond_atom_site_label_1
_geom_bond_atom_site_label_2
_geom_bond_distance
_geom_bond_site_symmetry_2
_geom_bond_publ_flag
C1 C2 1.3814(18) . y
C1 C10A 1.4450(17) . y
C1 H1 0.964(15) . n
C2 C2A 1.4477(17) . y
C2 H2 0.999(15) . n
C2A C2B 1.3793(16) . y
C2A C3 1.4445(17) . y
C2B C4B 1.4120(16) . y
C2B C10B 1.4140(16) . y
C3 C4 1.3833(18) . y
C3 H3 1.003(15) . n
C4 C4A 1.4470(17) . y
C4 H4 0.995(15) . n
C4A C4B 1.3800(16) . y
C4A C5 1.4463(17) . y
C4B C6B 1.4159(16) . y
C5 C6 1.3844(18) . y
C5 H5 0.986(15) . n
C6 C6A 1.4468(17) . y
C6 H6 0.993(15) . n
C6A C6B 1.3770(16) . y
C6A C7 1.4473(17) . y
C6B C8B 1.4172(15) . y
C7 C8 1.3865(18) . y
C7 H7 1.062(14) . n
C8 C8A 1.4453(17) . y
C8 H8 0.974(14) . n
C8A C8B 1.3792(16) . y
C8A C9 1.4498(17) . y
C8B C10B 1.4135(16) . y
C9 C10 1.3813(18) . y
C9 H9 0.998(14) . n
C10 C10A 1.4457(17) . y
C10 H10 0.993(15) . n
C10A C10B 1.3774(16) . y
C11 C12 1.3829(17) . y
C11 C20A 1.4476(16) . y
C11 H11 1.054(14) . n
C12 C12A 1.4475(17) . y
C12 H12 1.025(15) . n
C12A C12B 1.3770(16) . y
C12A C13 1.4474(17) . y
C12B C14B 1.4154(16) . y
C12B C20B 1.4158(15) . y
C13 C14 1.3821(18) . y
C13 H13 0.994(16) . n
C14 C14A 1.4435(17) . y
C14 H14 0.980(15) . n
C14A C14B 1.3794(16) . y
C14A C15 1.4443(17) . y
C14B C16B 1.4150(15) . y
C15 C16 1.3827(17) . y
C15 H15 0.987(14) . n
C16 C16A 1.4458(16) . y
C16 H16 0.997(14) . n
C16A C16B 1.3794(16) . y
C16A C17 1.4483(16) . y
C16B C18B 1.4170(15) . y
C17 C18 1.3831(17) . y
C17 H17 0.977(15) . n
C18 C18A 1.4468(16) . y
C18 H18 0.993(14) . n
C18A C18B 1.3814(15) . y
C18A C19 1.4461(16) . y
C18B C20B 1.4153(15) . y
C19 C20 1.3829(17) . y
C19 H19 0.985(14) . n
C20 C20A 1.4446(16) . y
C20 H20 0.980(15) . n
C20A C20B 1.3797(16) . y

loop_
_cod_related_entry_id
_cod_related_entry_database
_cod_related_entry_code
1 ChemSpider 10006487
